data_7117186
loop_
_publ_author_name
'Ai-Jie Cai'
'Yan Zheng'
'Jun-An Ma'

_publ_section_title
;
 Copper-triggered three-component reaction of CF3CHN2, nitriles, and
 aldehydes: highly diastereoselective synthesis of CF3-substituted
 oxazolines and vicinal amino alcohols
;
_journal_name_full Chem.Commun.
_journal_page_first 8946
_journal_paper_doi 10.1039/c5cc02749G
_journal_volume 51
_journal_year 2015
_chemical_formula_sum 'C11 H9 Cl F3 N O2'
_chemical_formula_weight 279.64
_chemical_name_systematic
; 
 ? 
;
_space_group_IT_number 14
_symmetry_cell_setting monoclinic
_symmetry_space_group_name_Hall '-P 2ybc'
_symmetry_space_group_name_H-M 'P 1 21/c 1'
_atom_sites_solution_hydrogens geom
_atom_sites_solution_primary direct
_atom_sites_solution_secondary difmap
_audit_creation_method SHELXL-97
_audit_update_record
;
2015-01-05 deposited with the CCDC.
2015-04-21 downloaded from the CCDC.
;
_cell_angle_alpha 90.00
_cell_angle_beta 112.915(9)
_cell_angle_gamma 90.00
_cell_formula_units_Z 4
_cell_length_a 7.764(6)
_cell_length_b 22.824(17)
_cell_length_c 7.398(6)
_cell_measurement_reflns_used 2202
_cell_measurement_temperature 294(2)
_cell_measurement_theta_max 27.5
_cell_measurement_theta_min 3.1
_cell_volume 1207.5(16)
_computing_cell_refinement CrystalClear
_computing_data_collection CrystalClear
_computing_data_reduction CrystalClear
_computing_molecular_graphics 'Bruker SHELXTL'
_computing_publication_material 'Bruker SHELXTL'
_computing_structure_refinement 'SHELXL-97 (Sheldrick, 1997)'
_computing_structure_solution 'SHELXS-97 (Sheldrick, 1990)'
_diffrn_ambient_temperature 294(2)
_diffrn_detector_area_resol_mean 13.6612
_diffrn_measured_fraction_theta_full 0.998
_diffrn_measured_fraction_theta_max 0.998
_diffrn_measurement_device_type 'Rigaku Mercury375R'
_diffrn_measurement_method 'profile data from \w-scans'
_diffrn_radiation_monochromator graphite
_diffrn_radiation_source 'fine-focus sealed tube'
_diffrn_radiation_type MoK\a
_diffrn_radiation_wavelength 0.71073
_diffrn_reflns_av_R_equivalents 0.1985
_diffrn_reflns_av_sigmaI/netI 0.1033
_diffrn_reflns_limit_h_max 10
_diffrn_reflns_limit_h_min -10
_diffrn_reflns_limit_k_max 29
_diffrn_reflns_limit_k_min -29
_diffrn_reflns_limit_l_max 9
_diffrn_reflns_limit_l_min -9
_diffrn_reflns_number 12636
_diffrn_reflns_theta_full 27.49
_diffrn_reflns_theta_max 27.49
_diffrn_reflns_theta_min 3.12
_exptl_absorpt_coefficient_mu 0.348
_exptl_absorpt_correction_T_max 0.9896
_exptl_absorpt_correction_T_min 0.9497
_exptl_absorpt_correction_type multi-scan
_exptl_crystal_colour COLORLESS
_exptl_crystal_density_diffrn 1.538
_exptl_crystal_density_method 'not measured'
_exptl_crystal_description BLOCK
_exptl_crystal_F_000 568
_exptl_crystal_size_max 0.15
_exptl_crystal_size_mid 0.13
_exptl_crystal_size_min 0.03
_refine_diff_density_max 0.255
_refine_diff_density_min -0.266
_refine_diff_density_rms 0.063
_refine_ls_extinction_method none
_refine_ls_goodness_of_fit_ref 1.054
_refine_ls_hydrogen_treatment constr
_refine_ls_matrix_type full
_refine_ls_number_parameters 164
_refine_ls_number_reflns 2761
_refine_ls_number_restraints 0
_refine_ls_restrained_S_all 1.054
_refine_ls_R_factor_all 0.0954
_refine_ls_R_factor_gt 0.0595
_refine_ls_shift/su_max 0.000
_refine_ls_shift/su_mean 0.000
_refine_ls_structure_factor_coef Fsqd
_refine_ls_weighting_details 'calc w=1/[\s^2^(Fo^2^)+(0.0333P)^2^+0.2904P] where P=(Fo^2^+2Fc^2^)/3'
_refine_ls_weighting_scheme calc
_refine_ls_wR_factor_gt 0.1462
_refine_ls_wR_factor_ref 0.1686
_reflns_number_gt 1811
_reflns_number_total 2761
_reflns_threshold_expression >2sigma(I)
_cod_data_source_file c5cc02749g2.cif
_cod_data_source_block 141014a
_cod_depositor_comments
;
The following automatic conversions were performed:

'_refine_ls_hydrogen_treatment' value 'CONSTR' changed to 'constr'
according to the built-in table from CIF Core dictionary named
'cif_core.dic' version 2.4.1 from 2010-06-29.

Automatic conversion script
Id: cif_fix_values 3392 2015-05-12 13:50:21Z andrius 
;
_cod_original_cell_volume 1207.5(17)
_cod_original_sg_symbol_H-M P2(1)/c
_cod_database_code 7117186

loop_
_symmetry_equiv_pos_as_xyz
'x, y, z'
'-x, y+1/2, -z+1/2'
'-x, -y, -z'
'x, -y-1/2, z-1/2'

loop_
_atom_site_label
_atom_site_type_symbol
_atom_site_fract_x
_atom_site_fract_y
_atom_site_fract_z
_atom_site_U_iso_or_equiv
_atom_site_adp_type
_atom_site_occupancy
_atom_site_symmetry_multiplicity
_atom_site_calc_flag
_atom_site_refinement_flags
_atom_site_disorder_assembly
_atom_site_disorder_group
C1 C -0.3353(4) 0.70656(13) 0.8173(4) 0.0512(7) Uani 1 1 d . . .
C2 C -0.2276(4) 0.75328(13) 0.8047(4) 0.0569(7) Uani 1 1 d . . .
H2 H -0.2827 0.7895 0.7596 0.068 Uiso 1 1 calc R . .
C3 C -0.0378(4) 0.74584(12) 0.8595(5) 0.0553(7) Uani 1 1 d . . .
H3 H 0.0361 0.7771 0.8522 0.066 Uiso 1 1 calc R . .
C4 C 0.0426(4) 0.69172(11) 0.9253(4) 0.0466(6) Uani 1 1 d . . .
H4 H 0.1706 0.6867 0.9616 0.056 Uiso 1 1 calc R . .
C5 C -0.0661(3) 0.64518(10) 0.9375(4) 0.0401(5) Uani 1 1 d . . .
C6 C -0.2584(3) 0.65237(11) 0.8839(4) 0.0448(6) Uani 1 1 d . . .
H6 H -0.3325 0.6214 0.8930 0.054 Uiso 1 1 calc R . .
C7 C 0.0202(3) 0.58834(11) 1.0277(4) 0.0428(6) Uani 1 1 d . . .
C8 C 0.3246(3) 0.54068(11) 1.1697(4) 0.0492(6) Uani 1 1 d . . .
H8A H 0.3940 0.5135 1.1230 0.059 Uiso 1 1 calc R . .
H8B H 0.2624 0.5184 1.2384 0.059 Uiso 1 1 calc R . .
C9 C 0.4563(4) 0.58326(15) 1.3075(5) 0.0676(9) Uani 1 1 d . . .
C10 C 0.2100(4) 0.56964(12) 0.8266(4) 0.0496(7) Uani 1 1 d . . .
C11 C 0.0481(5) 0.58346(16) 0.6379(5) 0.0658(8) Uani 1 1 d . . .
H11A H 0.0457 0.6248 0.6125 0.099 Uiso 1 1 calc R . .
H11B H -0.0666 0.5721 0.6486 0.099 Uiso 1 1 calc R . .
H11C H 0.0619 0.5623 0.5321 0.099 Uiso 1 1 calc R . .
Cl1 Cl -0.57401(11) 0.71680(4) 0.75303(15) 0.0784(3) Uani 1 1 d . . .
F1 F 0.5757(3) 0.55708(11) 1.4669(4) 0.1093(10) Uani 1 1 d . . .
F2 F 0.5552(3) 0.61250(12) 1.2280(4) 0.1114(9) Uani 1 1 d . . .
F3 F 0.3677(4) 0.62346(11) 1.3697(4) 0.1081(9) Uani 1 1 d . . .
N1 N 0.1849(3) 0.57075(9) 1.0028(3) 0.0430(5) Uani 1 1 d . . .
O1 O -0.0385(3) 0.56055(9) 1.1305(3) 0.0616(6) Uani 1 1 d . . .
O2 O 0.3599(3) 0.55557(10) 0.8257(4) 0.0731(7) Uani 1 1 d . . .

loop_
_atom_site_aniso_label
_atom_site_aniso_U_11
_atom_site_aniso_U_22
_atom_site_aniso_U_33
_atom_site_aniso_U_23
_atom_site_aniso_U_13
_atom_site_aniso_U_12
C1 0.0491(14) 0.0607(17) 0.0458(15) 0.0007(12) 0.0207(11) 0.0141(13)
C2 0.0715(19) 0.0499(15) 0.0516(17) 0.0095(13) 0.0266(14) 0.0208(15)
C3 0.0673(17) 0.0441(14) 0.0602(18) 0.0018(12) 0.0310(14) -0.0011(14)
C4 0.0416(12) 0.0489(14) 0.0511(16) 0.0002(12) 0.0198(11) 0.0005(11)
C5 0.0405(12) 0.0421(12) 0.0399(13) -0.0020(10) 0.0182(10) 0.0034(11)
C6 0.0416(12) 0.0492(14) 0.0464(15) 0.0010(11) 0.0204(11) 0.0043(11)
C7 0.0384(12) 0.0415(13) 0.0475(15) -0.0006(11) 0.0158(10) -0.0014(10)
C8 0.0402(13) 0.0441(13) 0.0583(17) 0.0107(12) 0.0137(11) 0.0038(11)
C9 0.0538(17) 0.0635(19) 0.071(2) 0.0122(16) 0.0085(15) -0.0036(15)
C10 0.0487(14) 0.0445(13) 0.0594(18) 0.0007(12) 0.0252(13) 0.0061(12)
C11 0.0656(18) 0.084(2) 0.0466(18) -0.0075(15) 0.0209(14) 0.0077(17)
Cl1 0.0506(4) 0.0936(7) 0.0911(7) 0.0143(5) 0.0278(4) 0.0310(4)
F1 0.0759(14) 0.1133(18) 0.0895(18) 0.0318(13) -0.0215(12) -0.0130(13)
F2 0.0996(17) 0.1118(18) 0.110(2) 0.0085(15) 0.0273(15) -0.0585(15)
F3 0.1161(19) 0.0934(15) 0.0905(19) -0.0319(13) 0.0138(15) 0.0030(15)
N1 0.0366(10) 0.0383(10) 0.0524(13) 0.0033(9) 0.0154(9) 0.0051(9)
O1 0.0557(11) 0.0625(12) 0.0738(15) 0.0206(10) 0.0330(11) 0.0066(10)
O2 0.0622(13) 0.0825(16) 0.0899(18) 0.0162(13) 0.0464(12) 0.0269(12)

loop_
_atom_type_symbol
_atom_type_description
_atom_type_scat_dispersion_real
_atom_type_scat_dispersion_imag
_atom_type_scat_source
C C 0.0033 0.0016 'International Tables Vol C Tables 4.2.6.8 and 6.1.1.4'
H H 0.0000 0.0000 'International Tables Vol C Tables 4.2.6.8 and 6.1.1.4'
N N 0.0061 0.0033 'International Tables Vol C Tables 4.2.6.8 and 6.1.1.4'
O O 0.0106 0.0060 'International Tables Vol C Tables 4.2.6.8 and 6.1.1.4'
F F 0.0171 0.0103 'International Tables Vol C Tables 4.2.6.8 and 6.1.1.4'
Cl Cl 0.1484 0.1585 'International Tables Vol C Tables 4.2.6.8 and 6.1.1.4'

loop_
_geom_angle_atom_site_label_1
_geom_angle_atom_site_label_2
_geom_angle_atom_site_label_3
_geom_angle
_geom_angle_site_symmetry_1
_geom_angle_site_symmetry_3
C6 C1 C2 121.9(3) . .
C6 C1 Cl1 119.0(2) . .
C2 C1 Cl1 119.1(2) . .
C3 C2 C1 119.4(3) . .
C3 C2 H2 120.3 . .
C1 C2 H2 120.3 . .
C2 C3 C4 119.8(3) . .
C2 C3 H3 120.1 . .
C4 C3 H3 120.1 . .
C5 C4 C3 120.4(2) . .
C5 C4 H4 119.8 . .
C3 C4 H4 119.8 . .
C4 C5 C6 120.2(2) . .
C4 C5 C7 121.2(2) . .
C6 C5 C7 118.2(2) . .
C1 C6 C5 118.2(3) . .
C1 C6 H6 120.9 . .
C5 C6 H6 120.9 . .
O1 C7 N1 120.9(2) . .
O1 C7 C5 121.6(2) . .
N1 C7 C5 117.3(2) . .
N1 C8 C9 111.0(2) . .
N1 C8 H8A 109.4 . .
C9 C8 H8A 109.4 . .
N1 C8 H8B 109.4 . .
C9 C8 H8B 109.4 . .
H8A C8 H8B 108.0 . .
F2 C9 F1 107.4(3) . .
F2 C9 F3 106.0(3) . .
F1 C9 F3 106.2(3) . .
F2 C9 C8 112.9(3) . .
F1 C9 C8 111.8(3) . .
F3 C9 C8 112.1(3) . .
O2 C10 N1 119.7(3) . .
O2 C10 C11 120.6(3) . .
N1 C10 C11 119.7(2) . .
C10 C11 H11A 109.5 . .
C10 C11 H11B 109.5 . .
H11A C11 H11B 109.5 . .
C10 C11 H11C 109.5 . .
H11A C11 H11C 109.5 . .
H11B C11 H11C 109.5 . .
C10 N1 C7 126.1(2) . .
C10 N1 C8 117.1(2) . .
C7 N1 C8 115.7(2) . .

loop_
_geom_bond_atom_site_label_1
_geom_bond_atom_site_label_2
_geom_bond_distance
_geom_bond_site_symmetry_2
C1 C6 1.379(4) .
C1 C2 1.380(4) .
C1 Cl1 1.741(3) .
C2 C3 1.379(4) .
C2 H2 0.9300 .
C3 C4 1.384(4) .
C3 H3 0.9300 .
C4 C5 1.382(4) .
C4 H4 0.9300 .
C5 C6 1.397(3) .
C5 C7 1.493(4) .
C6 H6 0.9300 .
C7 O1 1.208(3) .
C7 N1 1.419(3) .
C8 N1 1.459(3) .
C8 C9 1.489(4) .
C8 H8A 0.9700 .
C8 H8B 0.9700 .
C9 F2 1.316(4) .
C9 F1 1.325(4) .
C9 F3 1.332(4) .
C10 O2 1.210(3) .
C10 N1 1.391(4) .
C10 C11 1.504(4) .
C11 H11A 0.9600 .
C11 H11B 0.9600 .
C11 H11C 0.9600 .

loop_
_geom_torsion_atom_site_label_1
_geom_torsion_atom_site_label_2
_geom_torsion_atom_site_label_3
_geom_torsion_atom_site_label_4
_geom_torsion
_geom_torsion_site_symmetry_1
_geom_torsion_site_symmetry_2
_geom_torsion_site_symmetry_3
_geom_torsion_site_symmetry_4
C6 C1 C2 C3 0.2(4) . . . .
Cl1 C1 C2 C3 178.6(2) . . . .
C1 C2 C3 C4 0.4(4) . . . .
C2 C3 C4 C5 -0.4(4) . . . .
C3 C4 C5 C6 -0.2(4) . . . .
C3 C4 C5 C7 -173.5(3) . . . .
C2 C1 C6 C5 -0.7(4) . . . .
Cl1 C1 C6 C5 -179.1(2) . . . .
C4 C5 C6 C1 0.7(4) . . . .
C7 C5 C6 C1 174.2(2) . . . .
C4 C5 C7 O1 140.7(3) . . . .
C6 C5 C7 O1 -32.8(4) . . . .
C4 C5 C7 N1 -33.7(4) . . . .
C6 C5 C7 N1 152.9(2) . . . .
N1 C8 C9 F2 -63.3(4) . . . .
N1 C8 C9 F1 175.4(3) . . . .
N1 C8 C9 F3 56.3(4) . . . .
O2 C10 N1 C7 177.5(3) . . . .
C11 C10 N1 C7 -5.1(4) . . . .
O2 C10 N1 C8 -15.4(4) . . . .
C11 C10 N1 C8 162.0(2) . . . .
O1 C7 N1 C10 136.5(3) . . . .
C5 C7 N1 C10 -49.1(3) . . . .
O1 C7 N1 C8 -30.8(4) . . . .
C5 C7 N1 C8 143.6(2) . . . .
C9 C8 N1 C10 102.6(3) . . . .
C9 C8 N1 C7 -89.0(3) . . . .
